data_7704534
loop_
_publ_author_name
'Zahradn\'ikov\'a, Eva'
'Herchel, Radovan'
'\<Salitro\<s, Ivan'
'C\'isa\<rov\'a, Ivana'
'Draho\<s, Bohuslav'

_publ_section_title
;
 Late first-row transition metal complexes of a 17-membered
 piperazine-based macrocyclic ligand: structures and magnetism.
;
_journal_issue 26
_journal_name_full 'Dalton transactions (Cambridge, England : 2003)'
_journal_page_first 9057
_journal_page_last 9069
_journal_paper_doi 10.1039/d0dt01392g
_journal_volume 49
_journal_year 2020
_chemical_formula_moiety 'C19 H32 Fe N6,2(ClO4),0.5(C2H3N)'
_chemical_formula_sum 'C20 H33.5 Cl2 Fe N6.5 O8'
_chemical_formula_weight 619.78
_space_group_crystal_system monoclinic
_space_group_IT_number 14
_space_group_name_Hall '-P 2yn'
_space_group_name_H-M_alt 'P 1 21/n 1'
_atom_sites_solution_hydrogens geom
_audit_creation_method SHELXL-2014/7
_audit_update_record
;
2020-04-15 deposited with the CCDC.	2020-06-01 downloaded from the CCDC.
;
_cell_angle_alpha 90
_cell_angle_beta 94.5470(10)
_cell_angle_gamma 90
_cell_formula_units_Z 8
_cell_length_a 13.7424(4)
_cell_length_b 11.1169(3)
_cell_length_c 34.3592(10)
_cell_measurement_reflns_used 9763
_cell_measurement_temperature 187(2)
_cell_measurement_theta_max 31.0455
_cell_measurement_theta_min 2.1837
_cell_volume 5232.6(3)
_computing_cell_refinement 'SAINT V8.38A (Bruker AXS Inc., 2017)'
_computing_data_collection 'Bruker Instrument Service v2019.1.0.1'
_computing_data_reduction 'SAINT V8.38A (Bruker AXS Inc., 2017)'
_computing_molecular_graphics 'shelXle (C.B. Huebschle, rev 924)'
_computing_structure_refinement 'SHELXL-2014/7 (Sheldrick, 2014)'
_computing_structure_solution 'SHELXT 2014/5 (Sheldrick, 2014)'
_diffrn_ambient_temperature 187(2)
_diffrn_detector_area_resol_mean 8.3333
_diffrn_measured_fraction_theta_full 0.998
_diffrn_measured_fraction_theta_max 0.998
_diffrn_measurement_device_type 'Nonius KappaCCD with Bruker APEXII detector'
_diffrn_radiation_type MoK\a
_diffrn_radiation_wavelength 0.71073
_diffrn_reflns_av_R_equivalents 0.0186
_diffrn_reflns_av_unetI/netI 0.0193
_diffrn_reflns_Laue_measured_fraction_full 0.998
_diffrn_reflns_Laue_measured_fraction_max 0.998
_diffrn_reflns_limit_h_max 15
_diffrn_reflns_limit_h_min -16
_diffrn_reflns_limit_k_max 13
_diffrn_reflns_limit_k_min -12
_diffrn_reflns_limit_l_max 40
_diffrn_reflns_limit_l_min -33
_diffrn_reflns_number 33592
_diffrn_reflns_point_group_measured_fraction_full 0.998
_diffrn_reflns_point_group_measured_fraction_max 0.998
_diffrn_reflns_theta_full 24.996
_diffrn_reflns_theta_max 24.996
_diffrn_reflns_theta_min 1.189
_exptl_absorpt_coefficient_mu 0.838
_exptl_absorpt_correction_T_max 0.75
_exptl_absorpt_correction_T_min 0.69
_exptl_absorpt_correction_type multi-scan
_exptl_absorpt_process_details
;
SADABS-2016/2 - Bruker AXS area detector scaling and absorption correction
;
_exptl_crystal_colour yellow
_exptl_crystal_density_diffrn 1.573
_exptl_crystal_density_method 'not measured'
_exptl_crystal_description plate
_exptl_crystal_F_000 2584
_exptl_crystal_size_max 0.581
_exptl_crystal_size_mid 0.485
_exptl_crystal_size_min 0.372
_refine_diff_density_max 1.410
_refine_diff_density_min -0.719
_refine_diff_density_rms 0.070
_refine_ls_extinction_method none
_refine_ls_goodness_of_fit_ref 1.037
_refine_ls_hydrogen_treatment mixed
_refine_ls_matrix_type full
_refine_ls_number_parameters 682
_refine_ls_number_reflns 9179
_refine_ls_number_restraints 0
_refine_ls_restrained_S_all 1.037
_refine_ls_R_factor_all 0.0531
_refine_ls_R_factor_gt 0.0483
_refine_ls_shift/su_max 0.048
_refine_ls_shift/su_mean 0.000
_refine_ls_structure_factor_coef Fsqd
_refine_ls_weighting_details 'w=1/[\s^2^(Fo^2^)+(0.0604P)^2^+9.9718P] where P=(Fo^2^+2Fc^2^)/3'
_refine_ls_weighting_scheme calc
_refine_ls_wR_factor_gt 0.1248
_refine_ls_wR_factor_ref 0.1277
_reflns_Friedel_coverage 0.000
_reflns_number_gt 8235
_reflns_number_total 9179
_reflns_threshold_expression 'I > 2\s(I)'
_cod_data_source_file d0dt01392g2.cif
_cod_data_source_block shelx_CCDC1
_cod_depositor_comments
;
The following automatic conversions were performed:

data item '_exptl_absorpt_correction_type' value 'Multi-scan' was
changed to 'multi-scan' in accordance with the
/home/data/users/saulius/crontab/automatic-downloads/rss-feeds/RSC/lib/dictionaries/cif_core.dic
dictionary named 'cif_core.dic' version 2.4.2 last updated on
2011-04-26.

Automatic conversion script
Id: cif_fix_values 7556 2019-12-06 15:28:31Z antanas 

 Adding full bibliography for 7704533--7704535.cif.

2024-09-02
Z value and formula fixed to values more according to usual
chemical conventions.                 miguel
;
_cod_original_formula_sum 'C40 H67 Cl4 Fe2 N13 O16'
_cod_original_formula_weight 1239.56
_cod_original_formula_moiety '2(C19 H32 Fe N6),4(ClO4),C2H3N'
_cod_original_formula_units_Z 4
_cod_original_sg_symbol_H-M 'P 21/n'
_cod_database_code 7704534
_shelx_shelxl_version_number 2014/7
_shelx_space_group_comment
;
The symmetry employed for this shelxl refinement is uniquely defined
by the following loop, which should always be used as a source of
symmetry information in preference to the above space-group names.
They are only intended as comments.
;
_shelx_estimated_absorpt_t_min 0.642
_shelx_estimated_absorpt_t_max 0.746

loop_
_space_group_symop_operation_xyz
'x, y, z'
'-x+1/2, y+1/2, -z+1/2'
'-x, -y, -z'
'x-1/2, -y-1/2, z-1/2'

loop_
_atom_site_label
_atom_site_type_symbol
_atom_site_fract_x
_atom_site_fract_y
_atom_site_fract_z
_atom_site_U_iso_or_equiv
_atom_site_adp_type
_atom_site_occupancy
_atom_site_site_symmetry_order
_atom_site_calc_flag
_atom_site_refinement_flags_posn
_atom_site_refinement_flags_adp
_atom_site_refinement_flags_occupancy
_atom_site_disorder_assembly
_atom_site_disorder_group
Fe1 Fe 0.38664(3) 0.28319(4) 0.16573(2) 0.02821(12) Uani 1 1 d . . . . .
O41 O 0.4013(4) 0.2889(7) 0.26105(13) 0.170(3) Uani 1 1 d . . . . .
Fe2 Fe 0.63712(3) 0.29504(4) 0.40055(2) 0.03027(13) Uani 1 1 d . . . . .
O42 O 0.4863(3) 0.3274(4) 0.32102(16) 0.1114(17) Uani 1 1 d . . . . .
Cl2 Cl 0.63414(5) 0.59467(7) 0.26814(2) 0.02865(16) Uani 1 1 d . . . . .
O43 O 0.4464(2) 0.1378(3) 0.30282(12) 0.0757(10) Uani 1 1 d . . . . .
Cl3 Cl 0.63497(5) 0.22171(7) 0.54518(2) 0.03231(18) Uani 1 1 d . . . . .
O34 O 0.5503(2) 0.2471(3) 0.52087(9) 0.0776(11) Uani 1 1 d . . . . .
Cl4 Cl 0.41235(6) 0.25770(7) 0.30015(3) 0.0412(2) Uani 1 1 d . . . . .
O33 O 0.6143(3) 0.2307(3) 0.58501(8) 0.0654(9) Uani 1 1 d . . . . .
Cl1 Cl 1.09971(6) 0.28253(9) 0.44711(3) 0.0492(2) Uani 1 1 d . . . . .
O32 O 0.7074(3) 0.3062(4) 0.53809(13) 0.1048(14) Uani 1 1 d . . . . .
N4A N 0.53699(18) 0.4487(2) 0.41128(7) 0.0298(5) Uani 1 1 d . . . . .
O31 O 0.6672(3) 0.1037(3) 0.53644(10) 0.0771(10) Uani 1 1 d . . . . .
N6 N 0.4105(2) 0.2164(2) 0.10668(8) 0.0371(6) Uani 1 1 d . . . . .
O11 O 1.1208(3) 0.3051(5) 0.40842(12) 0.1087(15) Uani 1 1 d . . . . .
N6A N 0.7477(2) 0.2099(2) 0.44283(8) 0.0356(6) Uani 1 1 d . . . . .
O13 O 1.0001(2) 0.3045(3) 0.45120(11) 0.0770(10) Uani 1 1 d . . . . .
N1 N 0.43407(19) 0.1105(3) 0.18662(7) 0.0339(6) Uani 1 1 d . . . . .
N4 N 0.27993(19) 0.4199(2) 0.18363(8) 0.0344(6) Uani 1 1 d . . . . .
N5 N 0.25096(18) 0.1609(2) 0.15919(8) 0.0319(6) Uani 1 1 d . . . . .
H5 H 0.2093 0.1861 0.1354 0.038 Uiso 1 1 calc R U . . .
N3 N 0.4123(2) 0.4680(3) 0.14086(9) 0.0406(7) Uani 1 1 d . . . . .
N3A N 0.71732(19) 0.4699(2) 0.41573(9) 0.0389(6) Uani 1 1 d . . . . .
N5A N 0.52639(19) 0.1890(2) 0.43365(8) 0.0333(6) Uani 1 1 d . . . . .
H5N H 0.5350 0.2128 0.4618 0.040 Uiso 1 1 calc R U . . .
N1A N 0.6251(2) 0.1235(3) 0.37292(8) 0.0419(7) Uani 1 1 d . . . . .
N2 N 0.5430(2) 0.3113(3) 0.18952(9) 0.0500(8) Uani 1 1 d . . . . .
H2 H 0.5457 0.3863 0.2057 0.060 Uiso 1 1 calc R U . . .
C18A C 0.8026(2) 0.1582(3) 0.46275(10) 0.0379(7) Uani 1 1 d . . . . .
C6A C 0.6831(2) 0.4885(3) 0.45493(10) 0.0380(7) Uani 1 1 d . . . . .
H6D H 0.7089 0.5654 0.4660 0.046 Uiso 1 1 calc R U . . .
H6C H 0.7066 0.4224 0.4726 0.046 Uiso 1 1 calc R U . . .
C18 C 0.4235(2) 0.1739(3) 0.07774(10) 0.0378(7) Uani 1 1 d . . . . .
C7 C 0.2362(2) 0.4700(3) 0.14582(9) 0.0386(7) Uani 1 1 d . . . . .
H7A H 0.2065 0.5495 0.1502 0.046 Uiso 1 1 calc R U . . .
H7B H 0.1846 0.4156 0.1344 0.046 Uiso 1 1 calc R U . . .
C7A C 0.5712(2) 0.4911(3) 0.45103(9) 0.0355(7) Uani 1 1 d . . . . .
H7C H 0.5452 0.4382 0.4709 0.043 Uiso 1 1 calc R U . . .
H7D H 0.5476 0.5739 0.4551 0.043 Uiso 1 1 calc R U . . .
C14 C 0.3779(2) 0.0138(3) 0.17874(9) 0.0361(7) Uani 1 1 d . . . . .
C6 C 0.3172(3) 0.4829(3) 0.11782(10) 0.0412(8) Uani 1 1 d . . . . .
H6A H 0.3096 0.4208 0.0971 0.049 Uiso 1 1 calc R U . . .
H6B H 0.3137 0.5631 0.1053 0.049 Uiso 1 1 calc R U . . .
C9 C 0.3427(3) 0.5162(3) 0.20184(11) 0.0465(9) Uani 1 1 d . . . . .
H9A H 0.3791 0.4853 0.2258 0.056 Uiso 1 1 calc R U . . .
H9B H 0.3018 0.5845 0.2092 0.056 Uiso 1 1 calc R U . . .
C13 C 0.2860(2) 0.0373(3) 0.15331(10) 0.0384(7) Uani 1 1 d . . . . .
H13A H 0.2987 0.0260 0.1256 0.046 Uiso 1 1 calc R U . . .
H13B H 0.2351 -0.0209 0.1597 0.046 Uiso 1 1 calc R U . . .
C15 C 0.4038(3) -0.0998(4) 0.19182(11) 0.0535(10) Uani 1 1 d . . . . .
H15 H 0.3610 -0.1660 0.1866 0.064 Uiso 1 1 calc R U . . .
O12 O 1.1569(3) 0.3609(3) 0.47328(14) 0.1005(14) Uani 1 1 d . . . . .
C9A C 0.5648(2) 0.5419(3) 0.38337(10) 0.0387(7) Uani 1 1 d . . . . .
H9D H 0.5271 0.6164 0.3869 0.046 Uiso 1 1 calc R U . . .
H9C H 0.5500 0.5133 0.3563 0.046 Uiso 1 1 calc R U . . .
O23 O 0.6960(3) 0.5400(6) 0.29560(17) 0.162(3) Uani 1 1 d . . . . .
O14 O 1.1225(3) 0.1604(3) 0.45726(10) 0.0792(10) Uani 1 1 d . . . . .
C10A C 0.4295(2) 0.4359(3) 0.40663(11) 0.0420(8) Uani 1 1 d . . . . .
H10D H 0.4094 0.4227 0.3786 0.050 Uiso 1 1 calc R U . . .
H10C H 0.3997 0.5123 0.4145 0.050 Uiso 1 1 calc R U . . .
O24 O 0.6730(2) 0.7113(3) 0.26168(12) 0.0755(10) Uani 1 1 d . . . . .
C13A C 0.5520(3) 0.0611(3) 0.43080(11) 0.0463(9) Uani 1 1 d . . . . .
H13C H 0.4946 0.0112 0.4358 0.056 Uiso 1 1 calc R U . . .
H13D H 0.6052 0.0416 0.4509 0.056 Uiso 1 1 calc R U . . .
N2A N 0.7250(2) 0.3127(3) 0.34824(9) 0.0542(9) Uani 1 1 d . . . . .
H2N H 0.7076 0.3911 0.3352 0.065 Uiso 1 1 calc R U . . .
C12 C 0.1913(3) 0.1652(3) 0.19336(11) 0.0464(9) Uani 1 1 d . . . . .
H12B H 0.2342 0.1514 0.2175 0.056 Uiso 1 1 calc R U . . .
H12A H 0.1424 0.0997 0.1911 0.056 Uiso 1 1 calc R U . . .
O44 O 0.3239(2) 0.2711(3) 0.31828(11) 0.0739(10) Uani 1 1 d . . . . .
C11A C 0.3893(3) 0.3350(4) 0.42986(12) 0.0485(9) Uani 1 1 d . . . . .
H11D H 0.3172 0.3372 0.4261 0.058 Uiso 1 1 calc R U . . .
H11C H 0.4078 0.3496 0.4579 0.058 Uiso 1 1 calc R U . . .
O22 O 0.5413(2) 0.6001(4) 0.28109(16) 0.1133(17) Uani 1 1 d . . . . .
C17 C 0.5522(3) -0.0178(5) 0.21957(10) 0.0698(16) Uani 1 1 d . . . . .
H17 H 0.6146 -0.0278 0.2332 0.084 Uiso 1 1 calc R U . . .
O21 O 0.6328(5) 0.5371(6) 0.23362(15) 0.206(4) Uani 1 1 d . . . . .
C10 C 0.2031(3) 0.3891(4) 0.20989(10) 0.0468(9) Uani 1 1 d . . . . .
H10A H 0.1612 0.4606 0.2125 0.056 Uiso 1 1 calc R U . . .
H10B H 0.2348 0.3706 0.2361 0.056 Uiso 1 1 calc R U . . .
C11 C 0.1393(3) 0.2844(4) 0.19661(12) 0.0503(10) Uani 1 1 d . . . . .
H11A H 0.1061 0.3042 0.1708 0.060 Uiso 1 1 calc R U . . .
H11B H 0.0882 0.2747 0.2151 0.060 Uiso 1 1 calc R U . . .
C14A C 0.5839(3) 0.0320(3) 0.39125(12) 0.0487(10) Uani 1 1 d . . . . .
C16 C 0.4923(4) -0.1158(5) 0.21239(12) 0.0695(15) Uani 1 1 d . . . . .
H16 H 0.5120 -0.1933 0.2216 0.083 Uiso 1 1 calc R U . . .
C12A C 0.4234(3) 0.2103(3) 0.41958(11) 0.0444(8) Uani 1 1 d . . . . .
H12C H 0.3817 0.1497 0.4313 0.053 Uiso 1 1 calc R U . . .
H12D H 0.4158 0.2000 0.3909 0.053 Uiso 1 1 calc R U . . .
C1 C 0.5212(2) 0.0968(4) 0.20685(9) 0.0474(10) Uani 1 1 d . . . . .
C1A C 0.6622(3) 0.1059(4) 0.33861(10) 0.0598(13) Uani 1 1 d . . . . .
C5 C 0.4955(3) 0.4833(4) 0.11672(13) 0.0564(10) Uani 1 1 d . . . . .
H5B H 0.4967 0.5675 0.1073 0.068 Uiso 1 1 calc R U . . .
H5A H 0.4861 0.4303 0.0936 0.068 Uiso 1 1 calc R U . . .
C15A C 0.5773(3) -0.0822(4) 0.37484(16) 0.0736(16) Uani 1 1 d . . . . .
H15A H 0.5463 -0.1457 0.3876 0.088 Uiso 1 1 calc R U . . .
C5A C 0.8248(3) 0.4708(4) 0.41691(14) 0.0565(11) Uani 1 1 d . . . . .
H5C H 0.8510 0.4143 0.4374 0.068 Uiso 1 1 calc R U . . .
H5D H 0.8486 0.5524 0.4243 0.068 Uiso 1 1 calc R U . . .
C8A C 0.6736(3) 0.5675(3) 0.39062(12) 0.0480(9) Uani 1 1 d . . . . .
H8C H 0.7044 0.5700 0.3655 0.058 Uiso 1 1 calc R U . . .
H8D H 0.6840 0.6463 0.4038 0.058 Uiso 1 1 calc R U . . .
C8 C 0.4133(3) 0.5578(4) 0.17319(13) 0.0569(11) Uani 1 1 d . . . . .
H8B H 0.3937 0.6378 0.1627 0.068 Uiso 1 1 calc R U . . .
H8A H 0.4798 0.5644 0.1864 0.068 Uiso 1 1 calc R U . . .
C19 C 0.4406(4) 0.1216(4) 0.03974(12) 0.0611(11) Uani 1 1 d . . . . .
H19B H 0.3810 0.1280 0.0222 0.092 Uiso 1 1 calc R U . . .
H19C H 0.4586 0.0367 0.0431 0.092 Uiso 1 1 calc R U . . .
H19D H 0.4937 0.1651 0.0285 0.092 Uiso 1 1 calc R U . . .
C3A C 0.8311(3) 0.3160(4) 0.36155(12) 0.0606(12) Uani 1 1 d . . . . .
H3C H 0.8695 0.2969 0.3392 0.073 Uiso 1 1 calc R U . . .
H3D H 0.8449 0.2531 0.3816 0.073 Uiso 1 1 calc R U . . .
C4 C 0.5933(3) 0.4543(4) 0.13865(14) 0.0675(13) Uani 1 1 d . . . . .
H4A H 0.6449 0.4649 0.1204 0.081 Uiso 1 1 calc R U . . .
H4B H 0.6054 0.5143 0.1598 0.081 Uiso 1 1 calc R U . . .
C19A C 0.8736(3) 0.0939(4) 0.48897(14) 0.0600(11) Uani 1 1 d . . . . .
H19F H 0.8807 0.0114 0.4795 0.090 Uiso 1 1 calc R U . . .
H19E H 0.8509 0.0921 0.5153 0.090 Uiso 1 1 calc R U . . .
HG H 0.9367 0.1351 0.4897 0.090 Uiso 1 1 calc R U . . .
C2A C 0.6995(4) 0.2147(6) 0.31978(11) 0.0804(19) Uani 1 1 d . . . . .
H2C H 0.6493 0.2443 0.2998 0.096 Uiso 1 1 calc R U . . .
H2D H 0.7582 0.1931 0.3063 0.096 Uiso 1 1 calc R U . . .
C17A C 0.6596(4) -0.0094(7) 0.32185(16) 0.097(3) Uani 1 1 d . . . . .
H17A H 0.6882 -0.0228 0.2980 0.117 Uiso 1 1 calc R U . . .
C3 C 0.6045(3) 0.3299(4) 0.15658(13) 0.0589(11) Uani 1 1 d . . . . .
H3B H 0.5870 0.2690 0.1362 0.071 Uiso 1 1 calc R U . . .
H3A H 0.6737 0.3173 0.1659 0.071 Uiso 1 1 calc R U . . .
C20 C 1.2314(5) 0.1771(4) 0.54165(15) 0.0734(14) Uani 1 1 d . . . . .
C2 C 0.5775(3) 0.2095(5) 0.21521(12) 0.0667(14) Uani 1 1 d . . . . .
H2B H 0.6472 0.1942 0.2118 0.080 Uiso 1 1 calc R U . . .
H2A H 0.5721 0.2326 0.2428 0.080 Uiso 1 1 calc R U . . .
C21 C 1.3094(4) 0.1733(5) 0.51662(17) 0.0730(14) Uani 1 1 d . . . . .
H21A H 1.3716 0.1859 0.5321 0.12(2) Uiso 1 1 calc R . . . .
H21B H 1.3001 0.2367 0.4969 0.52(14) Uiso 1 1 calc R . . . .
H21C H 1.3101 0.0947 0.5037 0.13(2) Uiso 1 1 calc R . . . .
C4A C 0.8640(3) 0.4362(4) 0.37829(15) 0.0710(15) Uani 1 1 d . . . . .
H4D H 0.8447 0.4992 0.3589 0.085 Uiso 1 1 calc R U . . .
H4C H 0.9362 0.4360 0.3819 0.085 Uiso 1 1 calc R U . . .
C16A C 0.6162(4) -0.1019(6) 0.3398(2) 0.109(3) Uani 1 1 d . . . . .
H16A H 0.6129 -0.1795 0.3282 0.130 Uiso 1 1 calc R U . . .
N7 N 1.1686(5) 0.1823(6) 0.56091(18) 0.123(2) Uani 1 1 d . . . . .

loop_
_atom_site_aniso_label
_atom_site_aniso_U_11
_atom_site_aniso_U_22
_atom_site_aniso_U_33
_atom_site_aniso_U_23
_atom_site_aniso_U_13
_atom_site_aniso_U_12
Fe1 0.0217(2) 0.0306(2) 0.0316(2) -0.00655(17) -0.00266(17) 0.00341(16)
O41 0.164(5) 0.275(8) 0.073(3) 0.071(4) 0.025(3) 0.135(5)
Fe2 0.0389(3) 0.0263(2) 0.0270(2) 0.00313(17) 0.01156(18) 0.01054(18)
O42 0.067(2) 0.075(2) 0.196(5) -0.063(3) 0.031(3) -0.0238(19)
Cl2 0.0265(3) 0.0336(4) 0.0257(3) 0.0033(3) 0.0009(3) 0.0014(3)
O43 0.0536(17) 0.0400(16) 0.134(3) 0.0007(17) 0.0099(18) 0.0060(13)
Cl3 0.0319(4) 0.0363(4) 0.0280(4) -0.0010(3) -0.0026(3) 0.0039(3)
O34 0.0613(19) 0.112(3) 0.0541(17) -0.0304(18) -0.0288(15) 0.0426(19)
Cl4 0.0406(4) 0.0339(4) 0.0491(5) 0.0027(4) 0.0033(4) 0.0023(3)
O33 0.107(3) 0.0611(18) 0.0293(13) 0.0006(12) 0.0124(14) 0.0150(17)
Cl1 0.0355(4) 0.0517(5) 0.0606(6) -0.0011(4) 0.0051(4) 0.0069(4)
O32 0.096(3) 0.116(3) 0.105(3) -0.018(2) 0.027(2) -0.064(3)
N4A 0.0311(13) 0.0287(13) 0.0295(13) -0.0016(10) 0.0016(10) 0.0054(10)
O31 0.105(3) 0.0567(19) 0.071(2) -0.0075(16) 0.0136(18) 0.0392(18)
N6 0.0398(15) 0.0377(15) 0.0338(15) -0.0035(12) 0.0037(12) -0.0072(12)
O11 0.108(3) 0.143(4) 0.081(3) 0.037(3) 0.041(2) -0.002(3)
N6A 0.0366(15) 0.0339(14) 0.0362(15) 0.0050(12) 0.0035(12) 0.0009(12)
O13 0.0367(15) 0.102(3) 0.094(2) 0.013(2) 0.0164(15) 0.0071(16)
N1 0.0315(13) 0.0479(16) 0.0216(12) -0.0017(11) -0.0013(10) 0.0179(12)
N4 0.0353(14) 0.0358(14) 0.0318(13) -0.0008(11) -0.0002(11) 0.0114(12)
N5 0.0263(12) 0.0321(14) 0.0369(14) 0.0081(11) 0.0002(11) 0.0035(11)
N3 0.0405(15) 0.0350(15) 0.0466(16) -0.0122(13) 0.0048(13) -0.0110(12)
N3A 0.0318(14) 0.0323(14) 0.0536(17) 0.0153(13) 0.0099(12) 0.0043(11)
N5A 0.0381(14) 0.0307(13) 0.0310(13) -0.0029(11) 0.0013(11) -0.0041(11)
N1A 0.0473(16) 0.0470(17) 0.0288(14) -0.0131(13) -0.0123(12) 0.0243(14)
N2 0.0274(14) 0.072(2) 0.0493(18) -0.0310(16) -0.0078(13) -0.0032(14)
C18A 0.0353(17) 0.0300(16) 0.049(2) 0.0058(15) 0.0069(15) -0.0006(14)
C6A 0.0372(17) 0.0290(16) 0.0467(19) -0.0018(14) -0.0038(14) 0.0001(13)
C18 0.0394(18) 0.0369(17) 0.0371(19) -0.0022(15) 0.0024(14) -0.0034(14)
C7 0.0424(18) 0.0362(17) 0.0364(17) 0.0017(14) -0.0029(14) 0.0099(14)
C7A 0.0402(17) 0.0340(17) 0.0323(16) -0.0067(13) 0.0035(13) 0.0041(14)
C14 0.0428(18) 0.0364(17) 0.0300(16) 0.0055(13) 0.0090(13) 0.0130(15)
C6 0.048(2) 0.0315(17) 0.0430(19) 0.0060(14) -0.0001(15) -0.0024(15)
C9 0.054(2) 0.0416(19) 0.0419(19) -0.0165(16) -0.0073(16) 0.0122(17)
C13 0.0395(18) 0.0282(16) 0.0472(19) 0.0045(14) 0.0011(15) -0.0034(14)
C15 0.067(3) 0.048(2) 0.049(2) 0.0190(18) 0.0258(19) 0.0295(19)
O12 0.087(3) 0.056(2) 0.149(4) -0.024(2) -0.053(2) 0.0065(18)
C9A 0.0468(19) 0.0297(16) 0.0392(18) 0.0063(14) 0.0022(15) 0.0103(14)
O23 0.072(3) 0.213(6) 0.197(5) 0.171(5) -0.026(3) -0.008(3)
O14 0.115(3) 0.0488(17) 0.070(2) -0.0048(15) -0.0173(19) 0.0234(18)
C10A 0.0316(17) 0.0428(19) 0.051(2) -0.0029(16) -0.0016(15) 0.0083(15)
O24 0.0575(18) 0.0391(16) 0.134(3) 0.0142(17) 0.0311(19) 0.0000(13)
C13A 0.057(2) 0.0278(17) 0.052(2) 0.0029(15) -0.0082(17) -0.0087(16)
N2A 0.0503(18) 0.080(2) 0.0350(16) 0.0270(16) 0.0199(14) 0.0366(17)
C12 0.0384(19) 0.050(2) 0.053(2) 0.0183(17) 0.0152(16) 0.0052(16)
O44 0.0436(16) 0.066(2) 0.115(3) -0.0213(19) 0.0210(17) 0.0019(14)
C11A 0.0292(17) 0.056(2) 0.061(2) -0.0054(19) 0.0060(16) -0.0002(16)
O22 0.0494(19) 0.088(3) 0.211(5) 0.051(3) 0.064(3) 0.0156(18)
C17 0.061(3) 0.124(4) 0.0246(18) 0.013(2) 0.0032(17) 0.067(3)
O21 0.269(7) 0.255(7) 0.106(4) -0.125(4) 0.104(4) -0.205(6)
C10 0.048(2) 0.054(2) 0.0396(19) 0.0053(16) 0.0129(16) 0.0232(18)
C11 0.0339(18) 0.064(3) 0.055(2) 0.0158(19) 0.0186(16) 0.0144(17)
C14A 0.048(2) 0.0354(19) 0.058(2) -0.0177(17) -0.0255(18) 0.0147(16)
C16 0.084(3) 0.080(3) 0.049(2) 0.031(2) 0.030(2) 0.054(3)
C12A 0.0364(18) 0.045(2) 0.051(2) -0.0033(16) -0.0026(16) -0.0102(15)
C1 0.0355(18) 0.085(3) 0.0201(15) -0.0072(17) -0.0046(13) 0.0288(19)
C1A 0.050(2) 0.097(3) 0.0289(18) -0.021(2) -0.0191(16) 0.049(2)
C5 0.053(2) 0.050(2) 0.069(3) -0.010(2) 0.018(2) -0.0227(19)
C15A 0.058(3) 0.045(2) 0.110(4) -0.041(3) -0.041(3) 0.021(2)
C5A 0.0331(18) 0.047(2) 0.090(3) 0.027(2) 0.0132(19) 0.0009(16)
C8A 0.047(2) 0.0342(18) 0.064(2) 0.0212(17) 0.0122(18) 0.0091(16)
C8 0.059(2) 0.042(2) 0.070(3) -0.027(2) 0.003(2) -0.0097(18)
C19 0.084(3) 0.057(2) 0.043(2) -0.0148(19) 0.011(2) 0.008(2)
C3A 0.047(2) 0.079(3) 0.060(2) 0.037(2) 0.0327(19) 0.030(2)
C4 0.042(2) 0.077(3) 0.086(3) -0.032(3) 0.018(2) -0.032(2)
C19A 0.046(2) 0.046(2) 0.086(3) 0.024(2) -0.012(2) 0.0029(18)
C2A 0.071(3) 0.150(5) 0.0207(18) 0.001(2) 0.0070(18) 0.069(3)
C17A 0.064(3) 0.151(6) 0.069(3) -0.082(4) -0.044(3) 0.075(4)
C3 0.0254(17) 0.074(3) 0.077(3) -0.030(2) 0.0029(18) -0.0116(18)
C20 0.108(4) 0.056(3) 0.055(3) 0.006(2) 0.003(3) -0.032(3)
C2 0.035(2) 0.119(4) 0.043(2) -0.024(2) -0.0191(17) 0.020(2)
C21 0.066(3) 0.051(3) 0.100(4) 0.010(3) -0.012(3) 0.005(2)
C4A 0.044(2) 0.070(3) 0.104(4) 0.049(3) 0.035(2) 0.015(2)
C16A 0.069(4) 0.102(5) 0.143(6) -0.095(5) -0.064(4) 0.054(3)
N7 0.175(6) 0.108(4) 0.092(4) -0.006(3) 0.042(4) -0.054(4)

loop_
_atom_type_symbol
_atom_type_description
_atom_type_scat_dispersion_real
_atom_type_scat_dispersion_imag
_atom_type_scat_source
C C 0.0033 0.0016 'International Tables Vol C Tables 4.2.6.8 and 6.1.1.4'
H H 0.0000 0.0000 'International Tables Vol C Tables 4.2.6.8 and 6.1.1.4'
Cl Cl 0.1484 0.1585 'International Tables Vol C Tables 4.2.6.8 and 6.1.1.4'
Fe Fe 0.3463 0.8444 'International Tables Vol C Tables 4.2.6.8 and 6.1.1.4'
N N 0.0061 0.0033 'International Tables Vol C Tables 4.2.6.8 and 6.1.1.4'
O O 0.0106 0.0060 'International Tables Vol C Tables 4.2.6.8 and 6.1.1.4'

loop_
_geom_angle_atom_site_label_1
_geom_angle_atom_site_label_2
_geom_angle_atom_site_label_3
_geom_angle
_geom_angle_site_symmetry_1
_geom_angle_site_symmetry_3
_geom_angle_publ_flag
N1 Fe1 N6 86.72(10) . . ?
N1 Fe1 N4 135.23(10) . . ?
N6 Fe1 N4 129.09(10) . . ?
N1 Fe1 N2 75.32(12) . . ?
N6 Fe1 N2 99.95(11) . . ?
N4 Fe1 N2 115.65(11) . . ?
N1 Fe1 N3 153.02(10) . . ?
N6 Fe1 N3 85.39(10) . . ?
N4 Fe1 N3 67.14(10) . . ?
N2 Fe1 N3 80.72(12) . . ?
N1 Fe1 N5 74.06(10) . . ?
N6 Fe1 N5 83.68(10) . . ?
N4 Fe1 N5 83.34(10) . . ?
N2 Fe1 N5 148.89(12) . . ?
N3 Fe1 N5 130.37(10) . . ?
N1A Fe2 N6A 86.28(10) . . ?
N1A Fe2 N4A 136.72(10) . . ?
N6A Fe2 N4A 127.74(10) . . ?
N1A Fe2 N2A 75.53(14) . . ?
N6A Fe2 N2A 100.15(10) . . ?
N4A Fe2 N2A 116.08(10) . . ?
N1A Fe2 N3A 152.39(11) . . ?
N6A Fe2 N3A 85.44(10) . . ?
N4A Fe2 N3A 66.65(9) . . ?
N2A Fe2 N3A 80.08(13) . . ?
N1A Fe2 N5A 74.33(11) . . ?
N6A Fe2 N5A 84.46(10) . . ?
N4A Fe2 N5A 82.56(9) . . ?
N2A Fe2 N5A 149.13(13) . . ?
N3A Fe2 N5A 130.79(10) . . ?
O21 Cl2 O23 111.3(5) . . ?
O21 Cl2 O22 110.8(4) . . ?
O23 Cl2 O22 109.7(3) . . ?
O21 Cl2 O24 105.9(3) . . ?
O23 Cl2 O24 107.0(3) . . ?
O22 Cl2 O24 112.1(2) . . ?
O32 Cl3 O34 109.1(3) . . ?
O32 Cl3 O33 108.6(2) . . ?
O34 Cl3 O33 109.8(2) . . ?
O32 Cl3 O31 110.1(3) . . ?
O34 Cl3 O31 108.4(2) . . ?
O33 Cl3 O31 110.89(19) . . ?
O41 Cl4 O43 108.0(3) . . ?
O41 Cl4 O44 111.6(3) . . ?
O43 Cl4 O44 111.2(2) . . ?
O41 Cl4 O42 111.8(4) . . ?
O43 Cl4 O42 105.1(2) . . ?
O44 Cl4 O42 108.9(2) . . ?
O11 Cl1 O13 109.7(3) . . ?
O11 Cl1 O14 110.0(3) . . ?
O13 Cl1 O14 109.6(2) . . ?
O11 Cl1 O12 109.9(3) . . ?
O13 Cl1 O12 108.6(2) . . ?
O14 Cl1 O12 108.9(2) . . ?
C10A N4A C9A 107.7(2) . . ?
C10A N4A C7A 111.7(2) . . ?
C9A N4A C7A 107.1(2) . . ?
C10A N4A Fe2 121.9(2) . . ?
C9A N4A Fe2 103.46(18) . . ?
C7A N4A Fe2 103.84(17) . . ?
C18 N6 Fe1 174.8(3) . . ?
C18A N6A Fe2 174.5(3) . . ?
C14 N1 C1 119.3(3) . . ?
C14 N1 Fe1 119.9(2) . . ?
C1 N1 Fe1 120.8(3) . . ?
C10 N4 C9 109.2(3) . . ?
C10 N4 C7 111.0(3) . . ?
C9 N4 C7 106.1(3) . . ?
C10 N4 Fe1 121.7(2) . . ?
C9 N4 Fe1 103.59(19) . . ?
C7 N4 Fe1 104.01(18) . . ?
C13 N5 C12 110.2(3) . . ?
C13 N5 Fe1 106.99(18) . . ?
C12 N5 Fe1 113.4(2) . . ?
C13 N5 H5 108.7 . . ?
C12 N5 H5 108.7 . . ?
Fe1 N5 H5 108.7 . . ?
C5 N3 C6 112.1(3) . . ?
C5 N3 C8 112.3(3) . . ?
C6 N3 C8 106.2(3) . . ?
C5 N3 Fe1 117.9(2) . . ?
C6 N3 Fe1 98.38(18) . . ?
C8 N3 Fe1 108.6(2) . . ?
C5A N3A C6A 111.4(3) . . ?
C5A N3A C8A 111.7(3) . . ?
C6A N3A C8A 106.5(3) . . ?
C5A N3A Fe2 118.6(2) . . ?
C6A N3A Fe2 98.38(18) . . ?
C8A N3A Fe2 109.0(2) . . ?
C13A N5A C12A 111.2(3) . . ?
C13A N5A Fe2 107.0(2) . . ?
C12A N5A Fe2 114.3(2) . . ?
C13A N5A H5N 108.1 . . ?
C12A N5A H5N 108.1 . . ?
Fe2 N5A H5N 108.1 . . ?
C1A N1A C14A 120.5(4) . . ?
C1A N1A Fe2 120.2(3) . . ?
C14A N1A Fe2 119.3(2) . . ?
C3 N2 C2 112.7(3) . . ?
C3 N2 Fe1 109.1(2) . . ?
C2 N2 Fe1 111.0(2) . . ?
C3 N2 H2 108.0 . . ?
C2 N2 H2 108.0 . . ?
Fe1 N2 H2 108.0 . . ?
N6A C18A C19A 178.8(4) . . ?
N3A C6A C7A 108.2(3) . . ?
N3A C6A H6D 110.1 . . ?
C7A C6A H6D 110.1 . . ?
N3A C6A H6C 110.1 . . ?
C7A C6A H6C 110.1 . . ?
H6D C6A H6C 108.4 . . ?
N6 C18 C19 178.6(4) . . ?
N4 C7 C6 108.6(3) . . ?
N4 C7 H7A 110.0 . . ?
C6 C7 H7A 110.0 . . ?
N4 C7 H7B 110.0 . . ?
C6 C7 H7B 110.0 . . ?
H7A C7 H7B 108.4 . . ?
N4A C7A C6A 108.4(2) . . ?
N4A C7A H7C 110.0 . . ?
C6A C7A H7C 110.0 . . ?
N4A C7A H7D 110.0 . . ?
C6A C7A H7D 110.0 . . ?
H7C C7A H7D 108.4 . . ?
N1 C14 C15 122.7(3) . . ?
N1 C14 C13 115.0(3) . . ?
C15 C14 C13 122.2(4) . . ?
N3 C6 C7 107.9(3) . . ?
N3 C6 H6A 110.1 . . ?
C7 C6 H6A 110.1 . . ?
N3 C6 H6B 110.1 . . ?
C7 C6 H6B 110.1 . . ?
H6A C6 H6B 108.4 . . ?
N4 C9 C8 109.2(3) . . ?
N4 C9 H9A 109.8 . . ?
C8 C9 H9A 109.8 . . ?
N4 C9 H9B 109.8 . . ?
C8 C9 H9B 109.8 . . ?
H9A C9 H9B 108.3 . . ?
N5 C13 C14 110.6(3) . . ?
N5 C13 H13A 109.5 . . ?
C14 C13 H13A 109.5 . . ?
N5 C13 H13B 109.5 . . ?
C14 C13 H13B 109.5 . . ?
H13A C13 H13B 108.1 . . ?
C16 C15 C14 118.9(5) . . ?
C16 C15 H15 120.6 . . ?
C14 C15 H15 120.6 . . ?
N4A C9A C8A 109.0(3) . . ?
N4A C9A H9D 109.9 . . ?
C8A C9A H9D 109.9 . . ?
N4A C9A H9C 109.9 . . ?
C8A C9A H9C 109.9 . . ?
H9D C9A H9C 108.3 . . ?
N4A C10A C11A 114.8(3) . . ?
N4A C10A H10D 108.6 . . ?
C11A C10A H10D 108.6 . . ?
N4A C10A H10C 108.6 . . ?
C11A C10A H10C 108.6 . . ?
H10D C10A H10C 107.5 . . ?
N5A C13A C14A 111.0(3) . . ?
N5A C13A H13C 109.4 . . ?
C14A C13A H13C 109.4 . . ?
N5A C13A H13D 109.4 . . ?
C14A C13A H13D 109.4 . . ?
H13C C13A H13D 108.0 . . ?
C2A N2A C3A 113.1(3) . . ?
C2A N2A Fe2 110.3(3) . . ?
C3A N2A Fe2 109.3(2) . . ?
C2A N2A H2N 108.0 . . ?
C3A N2A H2N 108.0 . . ?
Fe2 N2A H2N 108.0 . . ?
N5 C12 C11 112.3(3) . . ?
N5 C12 H12B 109.1 . . ?
C11 C12 H12B 109.1 . . ?
N5 C12 H12A 109.1 . . ?
C11 C12 H12A 109.1 . . ?
H12B C12 H12A 107.9 . . ?
C10A C11A C12A 115.2(3) . . ?
C10A C11A H11D 108.5 . . ?
C12A C11A H11D 108.5 . . ?
C10A C11A H11C 108.5 . . ?
C12A C11A H11C 108.5 . . ?
H11D C11A H11C 107.5 . . ?
C16 C17 C1 120.0(4) . . ?
C16 C17 H17 120.0 . . ?
C1 C17 H17 120.0 . . ?
N4 C10 C11 114.8(3) . . ?
N4 C10 H10A 108.6 . . ?
C11 C10 H10A 108.6 . . ?
N4 C10 H10B 108.6 . . ?
C11 C10 H10B 108.6 . . ?
H10A C10 H10B 107.5 . . ?
C10 C11 C12 115.6(3) . . ?
C10 C11 H11A 108.4 . . ?
C12 C11 H11A 108.4 . . ?
C10 C11 H11B 108.4 . . ?
C12 C11 H11B 108.4 . . ?
H11A C11 H11B 107.4 . . ?
N1A C14A C15A 121.2(4) . . ?
N1A C14A C13A 115.3(3) . . ?
C15A C14A C13A 123.5(4) . . ?
C15 C16 C17 119.0(4) . . ?
C15 C16 H16 120.5 . . ?
C17 C16 H16 120.5 . . ?
N5A C12A C11A 112.1(3) . . ?
N5A C12A H12C 109.2 . . ?
C11A C12A H12C 109.2 . . ?
N5A C12A H12D 109.2 . . ?
C11A C12A H12D 109.2 . . ?
H12C C12A H12D 107.9 . . ?
N1 C1 C17 120.0(4) . . ?
N1 C1 C2 115.7(3) . . ?
C17 C1 C2 124.3(4) . . ?
N1A C1A C17A 119.7(6) . . ?
N1A C1A C2A 115.8(4) . . ?
C17A C1A C2A 124.4(5) . . ?
N3 C5 C4 113.0(4) . . ?
N3 C5 H5B 109.0 . . ?
C4 C5 H5B 109.0 . . ?
N3 C5 H5A 109.0 . . ?
C4 C5 H5A 109.0 . . ?
H5B C5 H5A 107.8 . . ?
C16A C15A C14A 118.9(6) . . ?
C16A C15A H15A 120.5 . . ?
C14A C15A H15A 120.5 . . ?
N3A C5A C4A 113.5(4) . . ?
N3A C5A H5C 108.9 . . ?
C4A C5A H5C 108.9 . . ?
N3A C5A H5D 108.9 . . ?
C4A C5A H5D 108.9 . . ?
H5C C5A H5D 107.7 . . ?
N3A C8A C9A 107.8(3) . . ?
N3A C8A H8C 110.2 . . ?
C9A C8A H8C 110.2 . . ?
N3A C8A H8D 110.2 . . ?
C9A C8A H8D 110.2 . . ?
H8C C8A H8D 108.5 . . ?
N3 C8 C9 108.2(3) . . ?
N3 C8 H8B 110.1 . . ?
C9 C8 H8B 110.1 . . ?
N3 C8 H8A 110.1 . . ?
C9 C8 H8A 110.1 . . ?
H8B C8 H8A 108.4 . . ?
C18 C19 H19B 109.5 . . ?
C18 C19 H19C 109.5 . . ?
H19B C19 H19C 109.5 . . ?
C18 C19 H19D 109.5 . . ?
H19B C19 H19D 109.5 . . ?
H19C C19 H19D 109.5 . . ?
N2A C3A C4A 113.3(3) . . ?
N2A C3A H3C 108.9 . . ?
C4A C3A H3C 108.9 . . ?
N2A C3A H3D 108.9 . . ?
C4A C3A H3D 108.9 . . ?
H3C C3A H3D 107.7 . . ?
C3 C4 C5 116.8(3) . . ?
C3 C4 H4A 108.1 . . ?
C5 C4 H4A 108.1 . . ?
C3 C4 H4B 108.1 . . ?
C5 C4 H4B 108.1 . . ?
H4A C4 H4B 107.3 . . ?
C18A C19A H19F 109.5 . . ?
C18A C19A H19E 109.5 . . ?
H19F C19A H19E 109.5 . . ?
C18A C19A HG 109.5 . . ?
H19F C19A HG 109.5 . . ?
H19E C19A HG 109.5 . . ?
C1A C2A N2A 112.5(3) . . ?
C1A C2A H2C 109.1 . . ?
N2A C2A H2C 109.1 . . ?
C1A C2A H2D 109.1 . . ?
N2A C2A H2D 109.1 . . ?
H2C C2A H2D 107.8 . . ?
C16A C17A C1A 120.2(5) . . ?
C16A C17A H17A 119.9 . . ?
C1A C17A H17A 119.9 . . ?
N2 C3 C4 113.1(3) . . ?
N2 C3 H3B 109.0 . . ?
C4 C3 H3B 109.0 . . ?
N2 C3 H3A 109.0 . . ?
C4 C3 H3A 109.0 . . ?
H3B C3 H3A 107.8 . . ?
N7 C20 C21 178.3(7) . . ?
C1 C2 N2 112.9(3) . . ?
C1 C2 H2B 109.0 . . ?
N2 C2 H2B 109.0 . . ?
C1 C2 H2A 109.0 . . ?
N2 C2 H2A 109.0 . . ?
H2B C2 H2A 107.8 . . ?
C20 C21 H21A 109.5 . . ?
C20 C21 H21B 109.5 . . ?
H21A C21 H21B 109.5 . . ?
C20 C21 H21C 109.5 . . ?
H21A C21 H21C 109.5 . . ?
H21B C21 H21C 109.5 . . ?
C3A C4A C5A 116.1(3) . . ?
C3A C4A H4D 108.3 . . ?
C5A C4A H4D 108.3 . . ?
C3A C4A H4C 108.3 . . ?
C5A C4A H4C 108.3 . . ?
H4D C4A H4C 107.4 . . ?
C17A C16A C15A 119.5(5) . . ?
C17A C16A H16A 120.3 . . ?
C15A C16A H16A 120.3 . . ?

loop_
_geom_bond_atom_site_label_1
_geom_bond_atom_site_label_2
_geom_bond_distance
_geom_bond_site_symmetry_2
_geom_bond_publ_flag
Fe1 N1 2.133(3) . ?
Fe1 N6 2.210(3) . ?
Fe1 N4 2.232(3) . ?
Fe1 N2 2.259(3) . ?
Fe1 N3 2.264(3) . ?
Fe1 N5 2.304(3) . ?
O41 Cl4 1.384(4) . ?
Fe2 N1A 2.131(3) . ?
Fe2 N6A 2.229(3) . ?
Fe2 N4A 2.243(2) . ?
Fe2 N2A 2.252(3) . ?
Fe2 N3A 2.274(3) . ?
Fe2 N5A 2.296(3) . ?
O42 Cl4 1.425(4) . ?
Cl2 O21 1.347(4) . ?
Cl2 O23 1.362(4) . ?
Cl2 O22 1.385(3) . ?
Cl2 O24 1.427(3) . ?
O43 Cl4 1.413(3) . ?
Cl3 O32 1.404(4) . ?
Cl3 O34 1.406(3) . ?
Cl3 O33 1.423(3) . ?
Cl3 O31 1.424(3) . ?
Cl4 O44 1.416(3) . ?
Cl1 O11 1.405(4) . ?
Cl1 O13 1.409(3) . ?
Cl1 O14 1.430(3) . ?
Cl1 O12 1.440(3) . ?
N4A C10A 1.480(4) . ?
N4A C9A 1.482(4) . ?
N4A C7A 1.485(4) . ?
N6 C18 1.128(4) . ?
N6A C18A 1.134(4) . ?
N1 C14 1.338(5) . ?
N1 C1 1.344(4) . ?
N4 C10 1.482(4) . ?
N4 C9 1.482(4) . ?
N4 C7 1.495(4) . ?
N5 C13 1.476(4) . ?
N5 C12 1.485(4) . ?
N5 H5 1.0000 . ?
N3 C5 1.475(5) . ?
N3 C6 1.483(4) . ?
N3 C8 1.493(4) . ?
N3A C5A 1.474(4) . ?
N3A C6A 1.476(4) . ?
N3A C8A 1.484(4) . ?
N5A C13A 1.470(4) . ?
N5A C12A 1.478(4) . ?
N5A H5N 1.0000 . ?
N1A C1A 1.336(5) . ?
N1A C14A 1.344(5) . ?
N2 C3 1.480(5) . ?
N2 C2 1.490(6) . ?
N2 H2 1.0000 . ?
C18A C19A 1.461(5) . ?
C6A C7A 1.534(4) . ?
C6A H6D 0.9900 . ?
C6A H6C 0.9900 . ?
C18 C19 1.465(5) . ?
C7 C6 1.534(5) . ?
C7 H7A 0.9900 . ?
C7 H7B 0.9900 . ?
C7A H7C 0.9900 . ?
C7A H7D 0.9900 . ?
C14 C15 1.378(5) . ?
C14 C13 1.501(5) . ?
C6 H6A 0.9900 . ?
C6 H6B 0.9900 . ?
C9 C8 1.509(6) . ?
C9 H9A 0.9900 . ?
C9 H9B 0.9900 . ?
C13 H13A 0.9900 . ?
C13 H13B 0.9900 . ?
C15 C16 1.368(6) . ?
C15 H15 0.9500 . ?
C9A C8A 1.522(5) . ?
C9A H9D 0.9900 . ?
C9A H9C 0.9900 . ?
C10A C11A 1.506(5) . ?
C10A H10D 0.9900 . ?
C10A H10C 0.9900 . ?
C13A C14A 1.496(6) . ?
C13A H13C 0.9900 . ?
C13A H13D 0.9900 . ?
N2A C2A 1.487(7) . ?
N2A C3A 1.493(5) . ?
N2A H2N 1.0000 . ?
C12 C11 1.514(5) . ?
C12 H12B 0.9900 . ?
C12 H12A 0.9900 . ?
C11A C12A 1.514(5) . ?
C11A H11D 0.9900 . ?
C11A H11C 0.9900 . ?
C17 C16 1.376(7) . ?
C17 C1 1.403(6) . ?
C17 H17 0.9500 . ?
C10 C11 1.506(6) . ?
C10 H10A 0.9900 . ?
C10 H10B 0.9900 . ?
C11 H11A 0.9900 . ?
C11 H11B 0.9900 . ?
C14A C15A 1.390(5) . ?
C16 H16 0.9500 . ?
C12A H12C 0.9900 . ?
C12A H12D 0.9900 . ?
C1 C2 1.488(7) . ?
C1A C17A 1.404(8) . ?
C1A C2A 1.482(8) . ?
C5 C4 1.522(6) . ?
C5 H5B 0.9900 . ?
C5 H5A 0.9900 . ?
C15A C16A 1.374(9) . ?
C15A H15A 0.9500 . ?
C5A C4A 1.521(7) . ?
C5A H5C 0.9900 . ?
C5A H5D 0.9900 . ?
C8A H8C 0.9900 . ?
C8A H8D 0.9900 . ?
C8 H8B 0.9900 . ?
C8 H8A 0.9900 . ?
C19 H19B 0.9800 . ?
C19 H19C 0.9800 . ?
C19 H19D 0.9800 . ?
C3A C4A 1.509(7) . ?
C3A H3C 0.9900 . ?
C3A H3D 0.9900 . ?
C4 C3 1.517(7) . ?
C4 H4A 0.9900 . ?
C4 H4B 0.9900 . ?
C19A H19F 0.9800 . ?
C19A H19E 0.9800 . ?
C19A HG 0.9800 . ?
C2A H2C 0.9900 . ?
C2A H2D 0.9900 . ?
C17A C16A 1.361(10) . ?
C17A H17A 0.9500 . ?
C3 H3B 0.9900 . ?
C3 H3A 0.9900 . ?
C20 N7 1.130(8) . ?
C20 C21 1.427(8) . ?
C2 H2B 0.9900 . ?
C2 H2A 0.9900 . ?
C21 H21A 0.9800 . ?
C21 H21B 0.9800 . ?
C21 H21C 0.9800 . ?
C4A H4D 0.9900 . ?
C4A H4C 0.9900 . ?
C16A H16A 0.9500 . ?
